data_7720265
loop_
_publ_author_name
'Peng, Can'
'Zhang, Sheng-Mao'
'Liu, Jin-Mei'
'Wang, Nian-Hao'
'Tian, Lin-Xu'
'Ping, Xue-Hao'
'Zhao, Jia-Jing'
'Wu, Zhao-Feng'
'Huang, Xiao-Ying'

_publ_section_title
;
 A series of Cu<i>X</i> (<i>X</i> = Br and I) units bearing Ba-MOFs:
 structures, fluorescence and sensing properties.
;
_journal_issue 12
_journal_name_full 'Dalton transactions (Cambridge, England : 2003)'
_journal_page_first 4792
_journal_page_last 4801
_journal_paper_doi 10.1039/d5dt02972d
_journal_volume 55
_journal_year 2026
_chemical_formula_moiety 'C30 H33 Ba2 Br3 Cu4 N5 O16.5'
_chemical_formula_sum 'C30 H33 Ba2 Br3 Cu4 N5 O16.5'
_chemical_formula_weight 1496.18
_space_group_crystal_system triclinic
_space_group_IT_number 2
_space_group_name_Hall '-P 1'
_space_group_name_H-M_alt 'P -1'
_atom_sites_solution_hydrogens mixed
_audit_creation_date 2025-10-17
_audit_creation_method
;
Olex2 1.5
(compiled 2025.07.13 svn.rb7424aed for OlexSys, GUI svn.r7314)
;
_audit_update_record
;
2026-02-18 deposited with the CCDC.	2026-02-20 downloaded from the CCDC.
;
_cell_angle_alpha 74.916(2)
_cell_angle_beta 81.305(2)
_cell_angle_gamma 86.706(2)
_cell_formula_units_Z 2
_cell_length_a 9.2951(2)
_cell_length_b 11.6513(2)
_cell_length_c 20.1943(4)
_cell_measurement_reflns_used 16746
_cell_measurement_temperature 100(2)
_cell_measurement_theta_max 1.8105
_cell_measurement_theta_min 30.9252
_cell_volume 2087.04(7)
_computing_cell_refinement 'CrysAlisPro 1.171.42.90a (Rigaku OD, 2023)'
_computing_data_collection 'CrysAlisPro 1.171.42.90a (Rigaku OD, 2023)'
_computing_data_reduction 'CrysAlisPro 1.171.42.90a (Rigaku OD, 2023)'
_computing_molecular_graphics 'DIAMOND. Version 3.0. Crystal Impact'
_computing_publication_material 'Microsoft Word 2010'
_computing_structure_refinement 'SHELXL-2018/3 (Sheldrick, 2018)'
_computing_structure_solution 'SHELXS (Sheldrick, 2008)'
_diffrn_ambient_temperature 100(2)
_diffrn_detector_area_resol_mean 10.0000
_diffrn_measured_fraction_theta_full 0.998
_diffrn_measured_fraction_theta_max 0.810
_diffrn_measurement_device_type 'XtaLAB Synergy, Single source at home/near, HyPix'
_diffrn_measurement_method '\w scans'
_diffrn_radiation_type MoK\a
_diffrn_radiation_wavelength 0.71073
_diffrn_reflns_av_R_equivalents 0.0339
_diffrn_reflns_av_unetI/netI 0.0392
_diffrn_reflns_Laue_measured_fraction_full 0.998
_diffrn_reflns_Laue_measured_fraction_max 0.810
_diffrn_reflns_limit_h_max 13
_diffrn_reflns_limit_h_min -12
_diffrn_reflns_limit_k_max 16
_diffrn_reflns_limit_k_min -14
_diffrn_reflns_limit_l_max 27
_diffrn_reflns_limit_l_min -29
_diffrn_reflns_number 34367
_diffrn_reflns_point_group_measured_fraction_full 0.998
_diffrn_reflns_point_group_measured_fraction_max 0.810
_diffrn_reflns_theta_full 25.242
_diffrn_reflns_theta_max 30.925
_diffrn_reflns_theta_min 1.811
_diffrn_source 'micro-focus sealed X-ray tube'
_exptl_absorpt_coefficient_mu 6.806
_exptl_absorpt_correction_T_max 1.00000
_exptl_absorpt_correction_T_min 0.57563
_exptl_absorpt_correction_type multi-scan
_exptl_absorpt_process_details
;
CrysAlisPro 1.171.42.90a (Rigaku Oxford Diffraction, 2023)
Empirical absorption correction using spherical harmonics,
implemented in SCALE3 ABSPACK scaling algorithm.
;
_exptl_crystal_colour green
_exptl_crystal_density_diffrn 2.381
_exptl_crystal_description needle
_exptl_crystal_F_000 1426
_exptl_crystal_size_max 0.3
_exptl_crystal_size_mid 0.1
_exptl_crystal_size_min 0.05
_refine_diff_density_max 0.864
_refine_diff_density_min -1.056
_refine_diff_density_rms 0.155
_refine_ls_extinction_method none
_refine_ls_goodness_of_fit_ref 1.034
_refine_ls_hydrogen_treatment mixed
_refine_ls_matrix_type full
_refine_ls_number_parameters 586
_refine_ls_number_reflns 10718
_refine_ls_number_restraints 18
_refine_ls_restrained_S_all 1.034
_refine_ls_R_factor_all 0.0411
_refine_ls_R_factor_gt 0.0295
_refine_ls_shift/su_max 0.001
_refine_ls_shift/su_mean 0.000
_refine_ls_structure_factor_coef Fsqd
_refine_ls_weighting_details 'w=1/[\s^2^(Fo^2^)+(0.0242P)^2^+6.7903P] where P=(Fo^2^+2Fc^2^)/3'
_refine_ls_weighting_scheme calc
_refine_ls_wR_factor_gt 0.0658
_refine_ls_wR_factor_ref 0.0691
_reflns_Friedel_coverage 0.000
_reflns_number_gt 8866
_reflns_number_total 10718
_reflns_threshold_expression 'I > 2\s(I)'
_cod_data_source_file d5dt02972d2.cif
_cod_data_source_block x_CCDC1
_cod_depositor_comments 'Adding full bibliography for 7720264--7720266.cif.'
_cod_original_formula_sum 'C30 H33 Ba2 Br3 Cu4 N5 O16.50'
_cod_database_code 7720265
_shelx_shelxl_version_number 2018/3
_shelx_space_group_comment
;
The symmetry employed for this shelxl refinement is uniquely defined
by the following loop, which should always be used as a source of
symmetry information in preference to the above space-group names.
They are only intended as comments.
;
_shelx_estimated_absorpt_t_max 0.727
_shelx_estimated_absorpt_t_min 0.235
_olex2_refinement_description
;
1. Restrained distances
 O1W-H1A = O1W-H1B = O2W-H2A = O2W-H2B = O3W-H3A = O3W-H3B = O4W-H4A = O4W-H4B
 = O6W-H6A = O6W-H6B = O7W-H7A = O7W-H7B
 0.82 with sigma of 0.01
 H1A-H1B = H2A-H2B = H3A-H3B = H4A-H4B = H6A-H6B = H7A-H7B
 1.39 with sigma of 0.01
2. Others
 Fixed Sof: O1W(0.5) H1A(0.5) H1B(0.5)
3.a Riding coordinates:
 O5W(H5A,H5B)
3.b Aromatic/amide H refined with riding coordinates:
 C1(H1C), C2(H2C), C4(H4C), C5(H5C), C7(H7), C8(H8A), C10(H10A), C11(H11A),
 C13(H13A), C14(H14A), C16(H16A), C17(H17A), C19(H19A), C20(H20A), C22(H22A),
 C23(H23A), C25(H25A), C26(H26A), C28(H28A), C29(H29A)
;
_olex2_submission_special_instructions 'No special instructions were received'

loop_
_space_group_symop_operation_xyz
'x, y, z'
'-x, -y, -z'

loop_
_atom_site_label
_atom_site_type_symbol
_atom_site_fract_x
_atom_site_fract_y
_atom_site_fract_z
_atom_site_U_iso_or_equiv
_atom_site_adp_type
_atom_site_occupancy
_atom_site_site_symmetry_order
_atom_site_calc_flag
_atom_site_refinement_flags_posn
_atom_site_refinement_flags_adp
_atom_site_refinement_flags_occupancy
_atom_site_disorder_assembly
_atom_site_disorder_group
Ba1 Ba 0.67626(2) 0.10204(2) 0.07341(2) 0.01285(5) Uani 1 1 d . . . . .
Ba2 Ba 0.77038(2) 0.48574(2) 0.05551(2) 0.00973(5) Uani 1 1 d . . . . .
Br1 Br 0.20141(4) 0.42765(3) 0.45855(2) 0.01252(8) Uani 1 1 d . . . . .
Br2 Br -0.18736(4) 0.27008(3) 0.48506(2) 0.01289(8) Uani 1 1 d . . . . .
Br3 Br 0.19987(4) 0.07336(3) 0.50795(2) 0.01249(8) Uani 1 1 d . . . . .
Cu1 Cu 0.41511(5) 0.28422(5) 0.50073(2) 0.01728(10) Uani 1 1 d . . . . .
Cu2 Cu 0.07956(5) 0.24722(4) 0.43807(2) 0.01536(10) Uani 1 1 d . . . . .
Cu3 Cu -0.03259(6) 0.36176(5) 0.53870(2) 0.02274(12) Uani 1 1 d . . . . .
Cu4 Cu -0.07065(5) 0.07636(5) 0.53617(2) 0.01856(11) Uani 1 1 d . . . . .
O1 O 0.6903(3) 0.2960(3) 0.15978(13) 0.0197(6) Uani 1 1 d . . . . .
O2 O 0.7004(3) 0.1025(3) 0.20906(14) 0.0227(6) Uani 1 1 d . . . . .
O3 O 0.5623(3) 0.2616(3) 0.82786(13) 0.0163(6) Uani 1 1 d . . . . .
O4 O 0.3772(3) 0.1345(3) 0.85896(13) 0.0215(6) Uani 1 1 d . . . . .
O5 O 0.0489(3) 0.4322(2) 0.08123(12) 0.0143(5) Uani 1 1 d . . . . .
O6 O 0.2865(3) 0.4312(2) 0.08327(12) 0.0135(5) Uani 1 1 d . . . . .
O7 O 0.1825(3) 0.4106(2) 0.84325(13) 0.0163(6) Uani 1 1 d . . . . .
O8 O 0.0128(3) 0.2709(3) 0.88997(13) 0.0202(6) Uani 1 1 d . . . . .
O9 O -0.1605(3) -0.1245(3) 0.89780(13) 0.0200(6) Uani 1 1 d . . . . .
O10 O -0.3914(3) -0.1113(4) 0.87889(15) 0.0351(9) Uani 1 1 d . . . . .
O1W O 0.4642(6) 0.0411(5) -0.0081(3) 0.0192(12) Uani 0.5 1 d D . P . .
H1A H 0.454(9) 0.097(6) -0.042(3) 0.029 Uiso 0.5 1 d D U P . .
H1B H 0.395(6) 0.029(8) 0.023(3) 0.029 Uiso 0.5 1 d D U P . .
O2W O 0.7350(3) 0.1765(3) -0.06915(14) 0.0269(7) Uani 1 1 d D . . . .
H2A H 0.669(3) 0.198(5) -0.093(2) 0.040 Uiso 1 1 d D U . . .
H2B H 0.814(3) 0.208(5) -0.087(2) 0.040 Uiso 1 1 d D U . . .
O3W O 0.5595(3) 0.3384(3) 0.02947(13) 0.0148(5) Uani 1 1 d D . . . .
H3A H 0.549(4) 0.353(4) -0.0116(7) 0.022 Uiso 1 1 d D U . . .
H3B H 0.484(2) 0.333(4) 0.0570(14) 0.022 Uiso 1 1 d D U . . .
O4W O 0.9101(3) 0.2673(3) 0.02540(13) 0.0162(6) Uani 1 1 d D . . . .
H4A H 0.945(4) 0.271(4) -0.0151(8) 0.024 Uiso 1 1 d D U . . .
H4B H 0.971(3) 0.257(5) 0.0523(15) 0.024 Uiso 1 1 d D U . . .
O5W O 0.9321(3) -0.0194(3) 0.09296(19) 0.0357(8) Uani 1 1 d . . . . .
H5A H 0.923431 -0.082410 0.082571 0.054 Uiso 1 1 d R U . . .
H5B H 1.016931 -0.001450 0.091071 0.054 Uiso 1 1 d R U . . .
O6W O 0.7252(4) 0.7295(3) 0.02178(14) 0.0258(7) Uani 1 1 d D . . . .
H6A H 0.752(6) 0.779(3) -0.0145(12) 0.039 Uiso 1 1 d D U . . .
H6B H 0.735(6) 0.748(4) 0.0573(12) 0.039 Uiso 1 1 d D U . . .
O7W O 0.4983(3) 0.5555(3) 0.10977(15) 0.0203(6) Uani 1 1 d D . . . .
H7A H 0.482(5) 0.604(3) 0.133(2) 0.030 Uiso 1 1 d D U . . .
H7B H 0.432(3) 0.510(3) 0.113(2) 0.030 Uiso 1 1 d D U . . .
N1 N 0.5096(3) 0.2667(3) 0.41114(15) 0.0141(6) Uani 1 1 d . . . . .
N2 N 0.4200(3) 0.2639(3) 0.59834(15) 0.0126(6) Uani 1 1 d . . . . .
N3 N 0.0966(3) 0.2780(3) 0.33501(15) 0.0120(6) Uani 1 1 d . . . . .
N4 N 0.0069(3) 0.3487(3) 0.63343(15) 0.0134(6) Uani 1 1 d . . . . .
N5 N -0.1270(3) 0.0272(3) 0.63936(16) 0.0135(6) Uani 1 1 d . . . . .
C1 C 0.5349(4) 0.3586(4) 0.35470(19) 0.0139(7) Uani 1 1 d . . . . .
H1C H 0.513022 0.436719 0.359818 0.017 Uiso 1 1 calc R U . . .
C2 C 0.5911(4) 0.3450(4) 0.28960(18) 0.0135(7) Uani 1 1 d . . . . .
H2C H 0.607525 0.412390 0.251167 0.016 Uiso 1 1 calc R U . . .
C3 C 0.6230(4) 0.2309(3) 0.28158(18) 0.0120(7) Uani 1 1 d . . . . .
C4 C 0.6008(4) 0.1353(3) 0.33978(18) 0.0130(7) Uani 1 1 d . . . . .
H4C H 0.623277 0.056370 0.336221 0.016 Uiso 1 1 calc R U . . .
C5 C 0.5451(4) 0.1574(4) 0.40309(18) 0.0142(7) Uani 1 1 d . . . . .
H5C H 0.531479 0.091888 0.442737 0.017 Uiso 1 1 calc R U . . .
C6 C 0.6765(4) 0.2075(4) 0.21109(18) 0.0132(7) Uani 1 1 d . . . . .
C7 C 0.5191(4) 0.3227(4) 0.61909(18) 0.0144(7) Uani 1 1 d . . . . .
H7 H 0.582190 0.375959 0.584889 0.017 Uiso 1 1 calc R U . . .
C8 C 0.5322(4) 0.3082(3) 0.68836(18) 0.0117(7) Uani 1 1 d . . . . .
H8A H 0.601544 0.352292 0.701064 0.014 Uiso 1 1 calc R U . . .
C9 C 0.4431(4) 0.2285(3) 0.73897(18) 0.0119(7) Uani 1 1 d . . . . .
C10 C 0.3388(4) 0.1685(3) 0.71841(19) 0.0127(7) Uani 1 1 d . . . . .
H10A H 0.274725 0.114640 0.751684 0.015 Uiso 1 1 calc R U . . .
C11 C 0.3311(4) 0.1896(4) 0.64821(19) 0.0144(7) Uani 1 1 d . . . . .
H11A H 0.259207 0.149508 0.634411 0.017 Uiso 1 1 calc R U . . .
C12 C 0.4613(4) 0.2056(3) 0.81557(18) 0.0132(7) Uani 1 1 d . . . . .
C13 C -0.0173(4) 0.3094(3) 0.30007(18) 0.0125(7) Uani 1 1 d . . . . .
H13A H -0.112369 0.303066 0.325607 0.015 Uiso 1 1 calc R U . . .
C14 C -0.0033(4) 0.3507(3) 0.22867(18) 0.0122(7) Uani 1 1 d . . . . .
H14A H -0.087090 0.371152 0.206005 0.015 Uiso 1 1 calc R U . . .
C15 C 0.1352(4) 0.3618(3) 0.19064(17) 0.0101(7) Uani 1 1 d . . . . .
C16 C 0.2536(4) 0.3263(4) 0.22604(17) 0.0136(7) Uani 1 1 d . . . . .
H16A H 0.349693 0.330541 0.201628 0.016 Uiso 1 1 calc R U . . .
C17 C 0.2296(4) 0.2845(3) 0.29758(18) 0.0135(7) Uani 1 1 d . . . . .
H17A H 0.311275 0.259166 0.321282 0.016 Uiso 1 1 calc R U . . .
C18 C 0.1570(4) 0.4121(3) 0.11276(17) 0.0108(7) Uani 1 1 d . . . . .
C19 C 0.1106(4) 0.4160(3) 0.64412(19) 0.0140(7) Uani 1 1 d . . . . .
H19A H 0.166550 0.465888 0.605079 0.017 Uiso 1 1 calc R U . . .
C20 C 0.1385(4) 0.4150(3) 0.70972(18) 0.0119(7) Uani 1 1 d . . . . .
H20A H 0.212810 0.463073 0.715123 0.014 Uiso 1 1 calc R U . . .
C21 C 0.0574(4) 0.3435(3) 0.76749(18) 0.0119(7) Uani 1 1 d . . . . .
C22 C -0.0504(4) 0.2752(4) 0.75690(19) 0.0159(8) Uani 1 1 d . . . . .
H22A H -0.108767 0.225451 0.795142 0.019 Uiso 1 1 calc R U . . .
C23 C -0.0715(4) 0.2807(4) 0.68970(19) 0.0151(7) Uani 1 1 d . . . . .
H23A H -0.145721 0.233663 0.683107 0.018 Uiso 1 1 calc R U . . .
C24 C 0.0878(4) 0.3422(3) 0.83975(18) 0.0130(7) Uani 1 1 d . . . . .
C25 C -0.0283(4) -0.0096(3) 0.68294(19) 0.0138(7) Uani 1 1 d . . . . .
H25A H 0.071588 -0.010396 0.663895 0.017 Uiso 1 1 calc R U . . .
C26 C -0.0645(4) -0.0465(3) 0.75414(19) 0.0143(7) Uani 1 1 d . . . . .
H26A H 0.009067 -0.069305 0.783242 0.017 Uiso 1 1 calc R U . . .
C27 C -0.2107(4) -0.0496(3) 0.78216(19) 0.0141(7) Uani 1 1 d . . . . .
C28 C -0.3142(4) -0.0105(3) 0.73791(19) 0.0143(7) Uani 1 1 d . . . . .
H28A H -0.414735 -0.010234 0.755781 0.017 Uiso 1 1 calc R U . . .
C29 C -0.2684(4) 0.0281(3) 0.66708(19) 0.0144(7) Uani 1 1 d . . . . .
H29A H -0.339339 0.056146 0.637063 0.017 Uiso 1 1 calc R U . . .
C30 C -0.2583(4) -0.0982(4) 0.85954(19) 0.0177(8) Uani 1 1 d . . . . .

loop_
_atom_site_aniso_label
_atom_site_aniso_U_11
_atom_site_aniso_U_22
_atom_site_aniso_U_33
_atom_site_aniso_U_23
_atom_site_aniso_U_13
_atom_site_aniso_U_12
Ba1 0.01105(10) 0.01730(12) 0.00867(10) 0.00009(8) -0.00160(7) -0.00291(8)
Ba2 0.00862(10) 0.01389(11) 0.00604(9) -0.00097(7) -0.00141(7) -0.00128(8)
Br1 0.01174(16) 0.01255(18) 0.01362(16) -0.00397(13) -0.00240(13) 0.00135(14)
Br2 0.01044(16) 0.01476(18) 0.01393(17) -0.00445(13) -0.00202(13) 0.00028(14)
Br3 0.01157(17) 0.01289(18) 0.01263(16) -0.00159(13) -0.00364(13) 0.00020(14)
Cu1 0.0206(2) 0.0229(3) 0.0089(2) -0.00619(18) -0.00087(17) 0.0018(2)
Cu2 0.0168(2) 0.0201(3) 0.0078(2) -0.00117(17) -0.00206(17) 0.00061(19)
Cu3 0.0211(3) 0.0376(3) 0.0136(2) -0.0115(2) -0.00690(19) 0.0007(2)
Cu4 0.0193(2) 0.0230(3) 0.0110(2) -0.00112(18) -0.00018(18) -0.0010(2)
O1 0.0269(15) 0.0200(15) 0.0081(12) 0.0009(10) 0.0019(11) 0.0000(12)
O2 0.0387(18) 0.0160(15) 0.0123(13) -0.0040(11) -0.0003(12) 0.0032(13)
O3 0.0157(13) 0.0207(15) 0.0144(13) -0.0061(11) -0.0056(10) 0.0003(11)
O4 0.0331(17) 0.0200(16) 0.0098(13) 0.0018(10) -0.0052(11) -0.0072(13)
O5 0.0106(12) 0.0214(15) 0.0099(12) -0.0016(10) -0.0043(9) 0.0033(11)
O6 0.0087(12) 0.0218(15) 0.0087(12) -0.0023(10) 0.0014(9) -0.0028(11)
O7 0.0207(14) 0.0166(14) 0.0144(13) -0.0066(10) -0.0066(11) 0.0002(11)
O8 0.0241(15) 0.0255(16) 0.0103(13) -0.0041(11) 0.0011(11) -0.0068(12)
O9 0.0203(15) 0.0263(17) 0.0112(13) -0.0001(11) -0.0025(11) -0.0038(12)
O10 0.0138(15) 0.062(3) 0.0180(15) 0.0064(15) 0.0029(12) 0.0064(15)
O1W 0.020(3) 0.027(3) 0.011(3) -0.004(2) -0.001(2) -0.004(2)
O2W 0.0180(15) 0.047(2) 0.0129(14) 0.0001(13) -0.0044(11) -0.0090(14)
O3W 0.0106(12) 0.0224(15) 0.0113(12) -0.0049(11) -0.0006(10) 0.0001(11)
O4W 0.0144(13) 0.0237(16) 0.0113(12) -0.0063(11) 0.0002(10) -0.0044(11)
O5W 0.0183(16) 0.0226(18) 0.066(2) -0.0103(16) -0.0062(15) -0.0017(14)
O6W 0.049(2) 0.0170(16) 0.0110(13) 0.0010(11) -0.0112(13) -0.0036(14)
O7W 0.0123(13) 0.0249(17) 0.0289(16) -0.0164(13) -0.0007(11) -0.0044(12)
N1 0.0089(14) 0.0240(19) 0.0109(14) -0.0065(12) -0.0035(11) 0.0023(13)
N2 0.0131(15) 0.0137(16) 0.0111(14) -0.0038(11) -0.0023(11) 0.0041(12)
N3 0.0129(15) 0.0133(16) 0.0102(14) -0.0031(11) -0.0024(11) -0.0007(12)
N4 0.0125(15) 0.0159(17) 0.0128(15) -0.0057(12) -0.0026(11) 0.0035(13)
N5 0.0150(15) 0.0112(16) 0.0136(15) -0.0028(12) -0.0011(12) 0.0022(13)
C1 0.0130(17) 0.0154(19) 0.0152(17) -0.0072(14) -0.0028(14) 0.0025(15)
C2 0.0110(17) 0.0166(19) 0.0115(17) -0.0011(13) 0.0002(13) -0.0040(14)
C3 0.0065(16) 0.018(2) 0.0108(16) -0.0021(13) -0.0024(13) -0.0007(14)
C4 0.0150(18) 0.0102(18) 0.0131(17) -0.0020(13) -0.0026(14) 0.0022(14)
C5 0.0104(17) 0.019(2) 0.0109(17) -0.0009(14) -0.0020(13) 0.0059(15)
C6 0.0117(17) 0.019(2) 0.0086(16) -0.0022(13) -0.0013(13) -0.0006(15)
C7 0.0147(18) 0.016(2) 0.0109(17) -0.0030(14) 0.0010(13) 0.0011(15)
C8 0.0112(17) 0.0107(18) 0.0146(17) -0.0054(13) -0.0026(13) 0.0018(14)
C9 0.0140(17) 0.0112(18) 0.0108(16) -0.0028(13) -0.0037(13) 0.0037(14)
C10 0.0121(17) 0.0102(18) 0.0149(17) -0.0017(13) -0.0016(13) -0.0004(14)
C11 0.0141(18) 0.017(2) 0.0142(17) -0.0055(14) -0.0050(14) 0.0010(15)
C12 0.0161(18) 0.0140(19) 0.0098(16) -0.0035(13) -0.0033(13) 0.0038(15)
C13 0.0092(16) 0.0138(19) 0.0137(17) -0.0038(13) 0.0007(13) 0.0001(14)
C14 0.0096(16) 0.0149(19) 0.0123(17) -0.0032(13) -0.0040(13) 0.0020(14)
C15 0.0131(17) 0.0096(17) 0.0069(15) -0.0009(12) -0.0009(12) -0.0015(14)
C16 0.0080(16) 0.024(2) 0.0078(16) -0.0035(14) 0.0003(13) -0.0004(15)
C17 0.0108(17) 0.018(2) 0.0123(17) -0.0018(14) -0.0045(13) -0.0016(15)
C18 0.0131(17) 0.0114(18) 0.0076(16) -0.0022(12) -0.0010(13) -0.0018(14)
C19 0.0167(18) 0.0114(18) 0.0131(17) -0.0016(13) -0.0018(14) -0.0016(15)
C20 0.0130(17) 0.0101(18) 0.0140(17) -0.0048(13) -0.0036(13) 0.0008(14)
C21 0.0123(17) 0.0145(19) 0.0097(16) -0.0046(13) -0.0021(13) 0.0022(14)
C22 0.0159(18) 0.019(2) 0.0121(17) -0.0042(14) 0.0008(14) -0.0040(15)
C23 0.0142(18) 0.017(2) 0.0171(18) -0.0086(14) -0.0039(14) 0.0002(15)
C24 0.0139(17) 0.0164(19) 0.0100(16) -0.0052(13) -0.0036(13) 0.0023(15)
C25 0.0116(17) 0.0143(19) 0.0147(17) -0.0039(14) 0.0012(13) -0.0004(14)
C26 0.0120(17) 0.016(2) 0.0151(18) -0.0038(14) -0.0013(14) 0.0000(15)
C27 0.0132(17) 0.0130(19) 0.0152(18) -0.0039(14) 0.0010(14) 0.0011(14)
C28 0.0099(17) 0.016(2) 0.0154(18) -0.0035(14) -0.0001(13) 0.0025(15)
C29 0.0145(18) 0.0131(19) 0.0144(17) -0.0005(14) -0.0045(14) 0.0012(15)
C30 0.022(2) 0.016(2) 0.0123(17) -0.0001(14) 0.0005(15) -0.0023(16)

loop_
_atom_type_symbol
_atom_type_description
_atom_type_scat_dispersion_real
_atom_type_scat_dispersion_imag
_atom_type_scat_source
C C 0.0033 0.0016 'International Tables Vol C Tables 4.2.6.8 and 6.1.1.4'
H H 0.0000 0.0000 'International Tables Vol C Tables 4.2.6.8 and 6.1.1.4'
Ba Ba -0.3244 2.2819 'International Tables Vol C Tables 4.2.6.8 and 6.1.1.4'
Br Br -0.2901 2.4595 'International Tables Vol C Tables 4.2.6.8 and 6.1.1.4'
Cu Cu 0.3201 1.2651 'International Tables Vol C Tables 4.2.6.8 and 6.1.1.4'
N N 0.0061 0.0033 'International Tables Vol C Tables 4.2.6.8 and 6.1.1.4'
O O 0.0106 0.0060 'International Tables Vol C Tables 4.2.6.8 and 6.1.1.4'

loop_
_geom_angle_atom_site_label_1
_geom_angle_atom_site_label_2
_geom_angle_atom_site_label_3
_geom_angle
_geom_angle_site_symmetry_1
_geom_angle_site_symmetry_3
_geom_angle_publ_flag
O1 Ba1 Ba2 35.76(5) . . ?
O1 Ba1 C6 22.05(8) . . ?
O2 Ba1 Ba2 77.01(6) . . ?
O2 Ba1 O1 42.66(8) . . ?
O2 Ba1 O1W 135.99(13) . 2_655 ?
O2 Ba1 O1W 140.03(13) . . ?
O2 Ba1 O3W 98.22(8) . . ?
O2 Ba1 O4W 89.25(8) . . ?
O2 Ba1 C6 21.21(9) . . ?
O4 Ba1 Ba2 156.12(6) 2_656 . ?
O4 Ba1 O1 120.66(7) 2_656 . ?
O4 Ba1 O2 79.12(8) 2_656 . ?
O4 Ba1 O1W 60.65(12) 2_656 2_655 ?
O4 Ba1 O1W 78.37(13) 2_656 . ?
O4 Ba1 O3W 147.48(8) 2_656 . ?
O4 Ba1 O4W 141.19(9) 2_656 . ?
O4 Ba1 C6 98.69(9) 2_656 . ?
O10 Ba1 Ba2 96.99(9) 2_556 . ?
O10 Ba1 O1 82.19(10) 2_556 . ?
O10 Ba1 O2 81.83(10) 2_556 . ?
O10 Ba1 O4 78.54(10) 2_556 2_656 ?
O10 Ba1 O1W 73.80(14) 2_556 2_655 ?
O10 Ba1 O1W 61.57(13) 2_556 . ?
O10 Ba1 O2W 112.93(9) 2_556 . ?
O10 Ba1 O3W 69.04(10) 2_556 . ?
O10 Ba1 O4W 136.63(10) 2_556 . ?
O10 Ba1 O5W 145.10(10) 2_556 . ?
O10 Ba1 C6 77.75(10) 2_556 . ?
O1W Ba1 Ba2 120.42(11) . . ?
O1W Ba1 Ba2 141.06(11) 2_655 . ?
O1W Ba1 O1 155.25(12) 2_655 . ?
O1W Ba1 O1 135.67(12) . . ?
O1W Ba1 O1W 22.4(2) 2_655 . ?
O1W Ba1 O3W 106.15(12) 2_655 . ?
O1W Ba1 O4W 133.18(12) 2_655 . ?
O1W Ba1 C6 139.08(12) . . ?
O1W Ba1 C6 147.50(13) 2_655 . ?
O2W Ba1 Ba2 81.99(8) . . ?
O2W Ba1 O1 117.74(9) . . ?
O2W Ba1 O2 155.77(9) . . ?
O2W Ba1 O4 121.50(10) . 2_656 ?
O2W Ba1 O1W 68.15(13) . 2_655 ?
O2W Ba1 O1W 62.35(12) . . ?
O2W Ba1 O3W 71.45(9) . . ?
O2W Ba1 O4W 66.75(8) . . ?
O2W Ba1 C6 139.46(10) . . ?
O3W Ba1 Ba2 38.10(5) . . ?
O3W Ba1 O1 58.33(7) . . ?
O3W Ba1 O1W 83.96(13) . . ?
O3W Ba1 O4W 70.45(8) . . ?
O3W Ba1 C6 77.32(8) . . ?
O4W Ba1 Ba2 39.82(6) . . ?
O4W Ba1 O1 63.62(7) . . ?
O4W Ba1 O1W 128.00(12) . . ?
O4W Ba1 C6 78.96(8) . . ?
O5W Ba1 Ba2 105.72(7) . . ?
O5W Ba1 O1 101.04(9) . . ?
O5W Ba1 O2 77.98(10) . . ?
O5W Ba1 O4 69.91(10) . 2_656 ?
O5W Ba1 O1W 102.07(14) . 2_655 ?
O5W Ba1 O1W 123.28(14) . . ?
O5W Ba1 O2W 96.45(10) . . ?
O5W Ba1 O3W 141.78(9) . . ?
O5W Ba1 O4W 71.48(9) . . ?
O5W Ba1 C6 92.32(10) . . ?
C6 Ba1 Ba2 57.57(7) . . ?
Ba2 Ba2 Ba1 101.278(8) 2_765 . ?
O1 Ba2 Ba1 44.51(6) . . ?
O1 Ba2 Ba2 120.46(6) . 2_765 ?
O1 Ba2 O5 144.74(8) . 2_665 ?
O1 Ba2 O5 87.11(8) . 1_655 ?
O1 Ba2 O6 134.58(8) . 2_665 ?
O1 Ba2 O7 85.33(8) . 2_666 ?
O1 Ba2 O3W 64.82(8) . . ?
O1 Ba2 O4W 69.56(8) . . ?
O1 Ba2 O6W 138.88(9) . . ?
O1 Ba2 O7W 77.78(9) . . ?
O1 Ba2 C18 145.48(9) . 2_665 ?
O5 Ba2 Ba1 105.00(5) 2_665 . ?
O5 Ba2 Ba1 92.39(6) 1_655 . ?
O5 Ba2 Ba2 35.86(5) 2_665 2_765 ?
O5 Ba2 Ba2 39.57(5) 1_655 2_765 ?
O5 Ba2 O5 75.43(8) 1_655 2_665 ?
O5 Ba2 O6 119.62(7) 1_655 2_665 ?
O5 Ba2 O7 72.20(8) 1_655 2_666 ?
O5 Ba2 O3W 129.48(8) 1_655 . ?
O5 Ba2 O4W 61.58(8) 1_655 . ?
O5 Ba2 O6W 110.04(9) 1_655 . ?
O5 Ba2 O7W 144.26(8) 1_655 . ?
O5 Ba2 C18 97.55(8) 1_655 2_665 ?
O5 Ba2 C18 22.39(8) 2_665 2_665 ?
O6 Ba2 Ba1 94.92(6) 2_665 . ?
O6 Ba2 Ba2 80.35(5) 2_665 2_765 ?
O6 Ba2 O5 44.83(7) 2_665 2_665 ?
O6 Ba2 O3W 70.01(7) 2_665 . ?
O6 Ba2 O4W 90.65(8) 2_665 . ?
O6 Ba2 C18 22.45(8) 2_665 2_665 ?
O7 Ba2 Ba1 128.83(6) 2_666 . ?
O7 Ba2 Ba2 96.39(6) 2_666 2_765 ?
O7 Ba2 O5 116.76(8) 2_666 2_665 ?
O7 Ba2 O6 135.47(8) 2_666 2_665 ?
O7 Ba2 O3W 138.95(8) 2_666 . ?
O7 Ba2 O4W 127.51(8) 2_666 . ?
O7 Ba2 O6W 66.43(8) 2_666 . ?
O7 Ba2 O7W 74.41(8) 2_666 . ?
O7 Ba2 C18 128.74(9) 2_666 2_665 ?
O3W Ba2 Ba1 38.06(5) . . ?
O3W Ba2 Ba2 122.49(5) . 2_765 ?
O3W Ba2 O5 103.38(7) . 2_665 ?
O3W Ba2 O4W 69.26(7) . . ?
O3W Ba2 C18 86.77(8) . 2_665 ?
O4W Ba2 Ba1 38.51(5) . . ?
O4W Ba2 Ba2 62.85(5) . 2_765 ?
O4W Ba2 O5 75.20(7) . 2_665 ?
O4W Ba2 C18 82.65(8) . 2_665 ?
O6W Ba2 Ba1 156.84(7) . . ?
O6W Ba2 Ba2 92.99(7) . 2_765 ?
O6W Ba2 O5 76.35(9) . 2_665 ?
O6W Ba2 O6 69.40(8) . 2_665 ?
O6W Ba2 O3W 118.79(9) . . ?
O6W Ba2 O4W 151.54(8) . . ?
O6W Ba2 C18 71.21(9) . 2_665 ?
O7W Ba2 Ba1 98.74(6) . . ?
O7W Ba2 Ba2 159.42(7) . 2_765 ?
O7W Ba2 O5 132.53(8) . 2_665 ?
O7W Ba2 O6 93.26(8) . 2_665 ?
O7W Ba2 O3W 72.25(8) . . ?
O7W Ba2 O4W 137.23(8) . . ?
O7W Ba2 O6W 66.51(10) . . ?
O7W Ba2 C18 113.26(9) . 2_665 ?
C18 Ba2 Ba1 101.00(6) 2_665 . ?
C18 Ba2 Ba2 58.06(6) 2_665 2_765 ?
Cu1 Br1 Cu3 149.36(2) . 2_566 ?
Cu2 Br1 Cu1 88.112(19) . . ?
Cu2 Br1 Cu3 119.00(2) . 2_566 ?
Cu3 Br1 Cu1 109.42(2) . . ?
Cu3 Br1 Cu2 65.036(18) . . ?
Cu3 Br1 Cu3 73.87(2) . 2_566 ?
Cu3 Br2 Cu2 68.142(19) . . ?
Cu3 Br2 Cu4 88.05(2) . . ?
Cu4 Br2 Cu2 64.806(18) . . ?
Cu2 Br3 Cu4 65.877(18) . . ?
Cu2 Br3 Cu4 93.456(19) . 2_556 ?
Cu4 Br3 Cu4 65.47(2) . 2_556 ?
N1 Cu1 Br1 98.47(9) . . ?
N2 Cu1 Br1 111.12(9) . . ?
N2 Cu1 N1 149.55(13) . . ?
Br1 Cu2 Cu3 56.388(17) . . ?
Br1 Cu2 Cu4 126.10(2) . . ?
Br2 Cu2 Br1 103.88(2) . . ?
Br2 Cu2 Cu3 53.000(16) . . ?
Br2 Cu2 Cu4 56.563(17) . . ?
Br3 Cu2 Br1 103.92(2) . . ?
Br3 Cu2 Br2 112.91(2) . . ?
Br3 Cu2 Cu3 100.63(2) . . ?
Br3 Cu2 Cu4 57.571(17) . . ?
Cu4 Cu2 Cu3 76.54(2) . . ?
N3 Cu2 Br1 104.85(9) . . ?
N3 Cu2 Br2 108.00(9) . . ?
N3 Cu2 Br3 121.43(9) . . ?
N3 Cu2 Cu3 137.68(9) . . ?
N3 Cu2 Cu4 128.46(9) . . ?
Br1 Cu3 Br1 106.13(2) . 2_566 ?
Br1 Cu3 Cu2 58.576(17) . . ?
Br2 Cu3 Br1 98.45(2) . 2_566 ?
Br2 Cu3 Br1 111.08(2) . . ?
Br2 Cu3 Cu2 58.858(17) . . ?
Cu2 Cu3 Br1 135.36(2) . 2_566 ?
N4 Cu3 Br1 90.09(9) . 2_566 ?
N4 Cu3 Br1 106.70(10) . . ?
N4 Cu3 Br2 136.94(10) . . ?
N4 Cu3 Cu2 133.48(9) . . ?
Br2 Cu4 Br3 103.37(2) . 2_556 ?
Br2 Cu4 Br3 113.93(2) . . ?
Br2 Cu4 Cu2 58.631(17) . . ?
Br2 Cu4 Cu4 125.87(3) . 2_556 ?
Br3 Cu4 Br3 114.53(2) . 2_556 ?
Br3 Cu4 Cu2 116.04(2) 2_556 . ?
Br3 Cu4 Cu2 56.552(17) . . ?
Br3 Cu4 Cu4 58.78(2) . 2_556 ?
Br3 Cu4 Cu4 55.75(2) 2_556 2_556 ?
Cu2 Cu4 Cu4 84.94(2) . 2_556 ?
N5 Cu4 Br2 111.02(9) . . ?
N5 Cu4 Br3 104.06(10) . 2_556 ?
N5 Cu4 Br3 109.41(9) . . ?
N5 Cu4 Cu2 139.82(10) . . ?
N5 Cu4 Cu4 122.03(10) . 2_556 ?
Ba2 O1 Ba1 99.74(8) . . ?
C6 O1 Ba1 83.8(2) . . ?
C6 O1 Ba2 169.3(3) . . ?
C6 O2 Ba1 104.5(2) . . ?
C12 O4 Ba1 145.9(3) . 2_656 ?
Ba2 O5 Ba2 104.57(8) 1_455 2_665 ?
C18 O5 Ba2 160.3(2) . 1_455 ?
C18 O5 Ba2 93.0(2) . 2_665 ?
C18 O6 Ba2 98.6(2) . 2_665 ?
C24 O7 Ba2 132.6(2) . 2_666 ?
C30 O10 Ba1 169.7(3) . 2_556 ?
Ba1 O1W Ba1 157.6(2) 2_655 . ?
Ba1 O1W H1A 110(7) . . ?
Ba1 O1W H1A 87(7) 2_655 . ?
Ba1 O1W H1B 97(7) . . ?
Ba1 O1W H1B 88(7) 2_655 . ?
O1W O1W Ba1 84.8(6) 2_655 2_655 ?
O1W O1W Ba1 72.8(6) 2_655 . ?
O1W O1W H1A 141(6) 2_655 . ?
O1W O1W H1B 102(5) 2_655 . ?
H1A O1W H1B 116(2) . . ?
Ba1 O2W H2A 122(3) . . ?
Ba1 O2W H2B 119(3) . . ?
H2A O2W H2B 113.1(19) . . ?
Ba1 O3W Ba2 103.84(8) . . ?
Ba1 O3W H3A 110(3) . . ?
Ba1 O3W H3B 100(3) . . ?
Ba2 O3W H3A 113(3) . . ?
Ba2 O3W H3B 113(3) . . ?
H3A O3W H3B 115.8(19) . . ?
Ba1 O4W Ba2 101.67(8) . . ?
Ba1 O4W H4A 112(3) . . ?
Ba1 O4W H4B 113(3) . . ?
Ba2 O4W H4A 117(3) . . ?
Ba2 O4W H4B 98(3) . . ?
H4A O4W H4B 114.5(19) . . ?
Ba1 O5W H5A 105.3 . . ?
Ba1 O5W H5B 135.6 . . ?
H5A O5W H5B 113.7 . . ?
Ba2 O6W H6A 129(4) . . ?
Ba2 O6W H6B 104(3) . . ?
H6A O6W H6B 116(2) . . ?
Ba2 O7W H7A 126(3) . . ?
Ba2 O7W H7B 116(3) . . ?
H7A O7W H7B 115.2(19) . . ?
C1 N1 Cu1 123.4(3) . . ?
C5 N1 Cu1 119.2(3) . . ?
C5 N1 C1 117.3(3) . . ?
C7 N2 Cu1 119.8(2) . . ?
C11 N2 Cu1 122.9(3) . . ?
C11 N2 C7 117.3(3) . . ?
C13 N3 Cu2 123.1(2) . . ?
C13 N3 C17 117.2(3) . . ?
C17 N3 Cu2 119.0(2) . . ?
C19 N4 Cu3 119.9(3) . . ?
C23 N4 Cu3 122.8(3) . . ?
C23 N4 C19 117.1(3) . . ?
C25 N5 Cu4 122.2(3) . . ?
C25 N5 C29 117.7(3) . . ?
C29 N5 Cu4 120.0(2) . . ?
N1 C1 H1C 118.3 . . ?
N1 C1 C2 123.4(4) . . ?
C2 C1 H1C 118.3 . . ?
C1 C2 H2C 120.7 . . ?
C1 C2 C3 118.7(3) . . ?
C3 C2 H2C 120.7 . . ?
C2 C3 C4 118.5(3) . . ?
C2 C3 C6 122.1(3) . . ?
C4 C3 C6 119.3(3) . . ?
C3 C4 H4C 120.6 . . ?
C5 C4 C3 118.8(4) . . ?
C5 C4 H4C 120.6 . . ?
N1 C5 C4 123.3(3) . . ?
N1 C5 H5C 118.3 . . ?
C4 C5 H5C 118.3 . . ?
O1 C6 Ba1 74.1(2) . . ?
O1 C6 C3 117.2(3) . . ?
O2 C6 Ba1 54.25(18) . . ?
O2 C6 O1 125.5(3) . . ?
O2 C6 C3 117.4(3) . . ?
C3 C6 Ba1 158.3(2) . . ?
N2 C7 H7 118.7 . . ?
N2 C7 C8 122.6(3) . . ?
C8 C7 H7 118.7 . . ?
C7 C8 H8A 120.3 . . ?
C7 C8 C9 119.4(3) . . ?
C9 C8 H8A 120.3 . . ?
C8 C9 C10 118.6(3) . . ?
C8 C9 C12 120.5(3) . . ?
C10 C9 C12 120.9(3) . . ?
C9 C10 H10A 120.8 . . ?
C11 C10 C9 118.3(3) . . ?
C11 C10 H10A 120.8 . . ?
N2 C11 C10 123.7(3) . . ?
N2 C11 H11A 118.1 . . ?
C10 C11 H11A 118.1 . . ?
O3 C12 C9 115.4(3) . . ?
O4 C12 O3 126.7(3) . . ?
O4 C12 C9 117.9(3) . . ?
N3 C13 H13A 118.3 . . ?
N3 C13 C14 123.3(3) . . ?
C14 C13 H13A 118.3 . . ?
C13 C14 H14A 120.5 . . ?
C13 C14 C15 119.0(3) . . ?
C15 C14 H14A 120.5 . . ?
C14 C15 C18 121.2(3) . . ?
C16 C15 C14 118.2(3) . . ?
C16 C15 C18 120.7(3) . . ?
C15 C16 H16A 120.5 . . ?
C17 C16 C15 119.0(3) . . ?
C17 C16 H16A 120.5 . . ?
N3 C17 C16 123.2(3) . . ?
N3 C17 H17A 118.4 . . ?
C16 C17 H17A 118.4 . . ?
O5 C18 Ba2 64.62(18) . 2_665 ?
O5 C18 O6 123.6(3) . . ?
O5 C18 C15 119.5(3) . . ?
O6 C18 Ba2 58.99(17) . 2_665 ?
O6 C18 C15 116.9(3) . . ?
C15 C18 Ba2 175.7(2) . 2_665 ?
N4 C19 H19A 118.7 . . ?
N4 C19 C20 122.6(3) . . ?
C20 C19 H19A 118.7 . . ?
C19 C20 H20A 120.1 . . ?
C19 C20 C21 119.7(3) . . ?
C21 C20 H20A 120.1 . . ?
C20 C21 C22 118.0(3) . . ?
C20 C21 C24 119.9(3) . . ?
C22 C21 C24 122.1(3) . . ?
C21 C22 H22A 120.5 . . ?
C23 C22 C21 118.9(3) . . ?
C23 C22 H22A 120.5 . . ?
N4 C23 C22 123.7(4) . . ?
N4 C23 H23A 118.2 . . ?
C22 C23 H23A 118.2 . . ?
O7 C24 O8 127.2(3) . . ?
O7 C24 C21 116.7(3) . . ?
O8 C24 C21 116.1(3) . . ?
N5 C25 H25A 118.3 . . ?
N5 C25 C26 123.4(3) . . ?
C26 C25 H25A 118.3 . . ?
C25 C26 H26A 120.7 . . ?
C25 C26 C27 118.6(3) . . ?
C27 C26 H26A 120.7 . . ?
C26 C27 C30 121.1(3) . . ?
C28 C27 C26 118.8(3) . . ?
C28 C27 C30 120.1(3) . . ?
C27 C28 H28A 120.5 . . ?
C27 C28 C29 119.0(3) . . ?
C29 C28 H28A 120.5 . . ?
N5 C29 C28 122.5(3) . . ?
N5 C29 H29A 118.8 . . ?
C28 C29 H29A 118.8 . . ?
O9 C30 C27 117.5(3) . . ?
O10 C30 O9 125.8(4) . . ?
O10 C30 C27 116.7(3) . . ?

loop_
_geom_bond_atom_site_label_1
_geom_bond_atom_site_label_2
_geom_bond_distance
_geom_bond_site_symmetry_2
_geom_bond_publ_flag
Ba1 Ba2 4.5161(3) . ?
Ba1 O1 3.212(3) . ?
Ba1 O2 2.783(3) . ?
Ba1 O4 2.775(3) 2_656 ?
Ba1 O10 2.683(3) 2_556 ?
Ba1 O1W 2.974(6) . ?
Ba1 O1W 2.854(6) 2_655 ?
Ba1 O2W 2.760(3) . ?
Ba1 O3W 2.867(3) . ?
Ba1 O4W 2.871(3) . ?
Ba1 O5W 2.724(3) . ?
Ba1 C6 3.320(4) . ?
Ba2 Ba2 4.4990(4) 2_765 ?
Ba2 O1 2.678(3) . ?
Ba2 O5 2.961(3) 2_665 ?
Ba2 O5 2.723(2) 1_655 ?
Ba2 O6 2.837(2) 2_665 ?
Ba2 O7 2.729(3) 2_666 ?
Ba2 O3W 2.870(3) . ?
Ba2 O4W 2.953(3) . ?
Ba2 O6W 2.766(3) . ?
Ba2 O7W 2.765(3) . ?
Ba2 C18 3.273(3) 2_665 ?
Br1 Cu1 2.6179(6) . ?
Br1 Cu2 2.5964(6) . ?
Br1 Cu3 2.5340(6) . ?
Br1 Cu3 2.8439(7) 2_566 ?
Br2 Cu2 2.5437(6) . ?
Br2 Cu3 2.3736(6) . ?
Br2 Cu4 2.4861(6) . ?
Br3 Cu2 2.4646(6) . ?
Br3 Cu4 2.4931(6) . ?
Br3 Cu4 2.5793(6) 2_556 ?
Cu1 N1 1.944(3) . ?
Cu1 N2 1.930(3) . ?
Cu2 Cu3 2.7584(7) . ?
Cu2 Cu4 2.6958(7) . ?
Cu2 N3 2.001(3) . ?
Cu3 N4 1.968(3) . ?
Cu4 Cu4 2.7440(10) 2_556 ?
Cu4 N5 2.007(3) . ?
O1 C6 1.253(4) . ?
O2 C6 1.241(5) . ?
O3 C12 1.263(5) . ?
O4 C12 1.247(5) . ?
O5 C18 1.248(4) . ?
O6 C18 1.264(4) . ?
O7 C24 1.243(5) . ?
O8 C24 1.272(5) . ?
O9 C30 1.254(5) . ?
O10 C30 1.246(5) . ?
O1W O1W 1.139(11) 2_655 ?
O1W H1A 0.821(10) . ?
O1W H1B 0.820(10) . ?
O2W H2A 0.828(10) . ?
O2W H2B 0.827(10) . ?
O3W H3A 0.821(10) . ?
O3W H3B 0.819(10) . ?
O4W H4A 0.824(10) . ?
O4W H4B 0.824(10) . ?
O5W H5A 0.8256 . ?
O5W H5B 0.8200 . ?
O6W H6A 0.819(10) . ?
O6W H6B 0.820(10) . ?
O7W H7A 0.822(10) . ?
O7W H7B 0.821(10) . ?
N1 C1 1.347(5) . ?
N1 C5 1.341(5) . ?
N2 C7 1.353(5) . ?
N2 C11 1.351(5) . ?
N3 C13 1.341(5) . ?
N3 C17 1.344(5) . ?
N4 C19 1.352(5) . ?
N4 C23 1.341(5) . ?
N5 C25 1.343(5) . ?
N5 C29 1.349(5) . ?
C1 H1C 0.9500 . ?
C1 C2 1.384(5) . ?
C2 H2C 0.9500 . ?
C2 C3 1.391(5) . ?
C3 C4 1.392(5) . ?
C3 C6 1.523(5) . ?
C4 H4C 0.9500 . ?
C4 C5 1.387(5) . ?
C5 H5C 0.9500 . ?
C7 H7 0.9500 . ?
C7 C8 1.388(5) . ?
C8 H8A 0.9500 . ?
C8 C9 1.390(5) . ?
C9 C10 1.397(5) . ?
C9 C12 1.534(5) . ?
C10 H10A 0.9500 . ?
C10 C11 1.386(5) . ?
C11 H11A 0.9500 . ?
C13 H13A 0.9500 . ?
C13 C14 1.384(5) . ?
C14 H14A 0.9500 . ?
C14 C15 1.390(5) . ?
C15 C16 1.388(5) . ?
C15 C18 1.515(5) . ?
C16 H16A 0.9500 . ?
C16 C17 1.387(5) . ?
C17 H17A 0.9500 . ?
C19 H19A 0.9500 . ?
C19 C20 1.385(5) . ?
C20 H20A 0.9500 . ?
C20 C21 1.387(5) . ?
C21 C22 1.389(5) . ?
C21 C24 1.524(5) . ?
C22 H22A 0.9500 . ?
C22 C23 1.385(5) . ?
C23 H23A 0.9500 . ?
C25 H25A 0.9500 . ?
C25 C26 1.383(5) . ?
C26 H26A 0.9500 . ?
C26 C27 1.390(5) . ?
C27 C28 1.389(5) . ?
C27 C30 1.522(5) . ?
C28 H28A 0.9500 . ?
C28 C29 1.390(5) . ?
C29 H29A 0.9500 . ?

loop_
_geom_hbond_atom_site_label_D
_geom_hbond_atom_site_label_H
_geom_hbond_atom_site_label_A
_geom_hbond_distance_DH
_geom_hbond_distance_HA
_geom_hbond_distance_DA
_geom_hbond_angle_DHA
_geom_hbond_site_symmetry_A
_geom_hbond_publ_flag
O1W H1A O4 0.821(10) 2.16(7) 2.843(6) 140(9) 1_554 yes
O1W H1A O6W 0.821(10) 2.62(7) 3.088(7) 118(7) 2_665 yes
O1W H1B O10 0.820(10) 2.40(9) 2.907(6) 120(9) 2_556 yes
O1W H1B O2W 0.820(10) 2.63(8) 3.146(7) 122(8) 2_655 yes
O2W H2A O3 0.828(10) 1.960(18) 2.764(4) 163(4) 1_554 yes
O2W H2B O8 0.827(10) 1.975(13) 2.788(4) 167(4) 1_654 yes
O3W H3A O7W 0.821(10) 2.092(19) 2.880(4) 161(5) 2_665 yes
O3W H3B O6 0.819(10) 2.18(3) 2.873(4) 142(4) . yes
O4W H4A O8 0.824(10) 1.925(11) 2.747(4) 175(4) 1_654 yes
O4W H4B O5 0.824(10) 2.44(5) 2.912(4) 117(4) 1_655 yes
O4W H4B O9 0.824(10) 2.44(3) 3.146(4) 145(4) 2_656 yes
O5W H5A O8 0.83 2.19 2.885(5) 141.8 2_656 yes
O5W H5B O9 0.82 2.11 2.836(4) 146.7 2_656 yes
O6W H6A O9 0.819(10) 1.924(14) 2.735(4) 170(6) 1_664 yes
O6W H6B O4 0.820(10) 2.51(3) 3.215(4) 144(5) 2_666 yes
O6W H6B O7 0.820(10) 2.53(4) 3.010(4) 118(4) 2_666 yes
O7W H7A O3 0.822(10) 1.925(14) 2.737(4) 169(5) 2_666 yes
O7W H7B O6 0.821(10) 1.93(2) 2.704(4) 158(5) . yes
C7 H7 Br1 0.95 3.00 3.864(4) 151.9 2_666 yes
C10 H10A O2 0.95 2.46 3.133(5) 128.2 2_656 yes
C11 H11A Br3 0.95 3.05 3.818(4) 139.5 . yes
C13 H13A Br2 0.95 3.12 3.751(4) 125.7 . yes
C14 H14A O7 0.95 2.63 3.273(5) 125.1 2_566 yes
C19 H19A Br1 0.95 3.07 3.683(4) 123.5 . yes
C25 H25A Br3 0.95 3.11 3.756(4) 126.5 . yes

loop_
_geom_torsion_atom_site_label_1
_geom_torsion_atom_site_label_2
_geom_torsion_atom_site_label_3
_geom_torsion_atom_site_label_4
_geom_torsion
_geom_torsion_site_symmetry_1
_geom_torsion_site_symmetry_2
_geom_torsion_site_symmetry_3
_geom_torsion_site_symmetry_4
_geom_torsion_publ_flag
Ba1 O1 C6 O2 18.5(4) . . . . ?
Ba1 O1 C6 C3 -160.1(3) . . . . ?
Ba1 O2 C6 O1 -22.1(5) . . . . ?
Ba1 O2 C6 C3 156.5(2) . . . . ?
Ba1 O4 C12 O3 -94.7(5) 2_656 . . . ?
Ba1 O4 C12 C9 84.9(5) 2_656 . . . ?
Ba1 O10 C30 O9 82.5(16) 2_556 . . . ?
Ba1 O10 C30 C27 -99.5(15) 2_556 . . . ?
Ba2 O1 C6 Ba1 -110.1(14) . . . . ?
Ba2 O1 C6 O2 -91.5(14) . . . . ?
Ba2 O1 C6 C3 89.9(14) . . . . ?
Ba2 O5 C18 Ba2 -153.3(8) 1_455 . . 2_665 ?
Ba2 O5 C18 O6 1.3(4) 2_665 . . . ?
Ba2 O5 C18 O6 -152.0(5) 1_455 . . . ?
Ba2 O5 C18 C15 28.2(9) 1_455 . . . ?
Ba2 O5 C18 C15 -178.5(3) 2_665 . . . ?
Ba2 O6 C18 O5 -1.4(4) 2_665 . . . ?
Ba2 O6 C18 C15 178.5(3) 2_665 . . . ?
Ba2 O7 C24 O8 -25.0(6) 2_666 . . . ?
Ba2 O7 C24 C21 155.0(2) 2_666 . . . ?
Cu1 N1 C1 C2 -174.4(3) . . . . ?
Cu1 N1 C5 C4 174.1(3) . . . . ?
Cu1 N2 C7 C8 -177.3(3) . . . . ?
Cu1 N2 C11 C10 176.0(3) . . . . ?
Cu2 N3 C13 C14 168.4(3) . . . . ?
Cu2 N3 C17 C16 -167.9(3) . . . . ?
Cu3 N4 C19 C20 176.8(3) . . . . ?
Cu3 N4 C23 C22 -176.5(3) . . . . ?
Cu4 N5 C25 C26 -178.5(3) . . . . ?
Cu4 N5 C29 C28 176.8(3) . . . . ?
N1 C1 C2 C3 0.2(5) . . . . ?
N2 C7 C8 C9 1.5(6) . . . . ?
N3 C13 C14 C15 -0.7(6) . . . . ?
N4 C19 C20 C21 -0.5(6) . . . . ?
N5 C25 C26 C27 2.2(6) . . . . ?
C1 N1 C5 C4 -2.4(5) . . . . ?
C1 C2 C3 C4 -1.7(5) . . . . ?
C1 C2 C3 C6 176.3(3) . . . . ?
C2 C3 C4 C5 1.3(5) . . . . ?
C2 C3 C6 Ba1 -117.7(6) . . . . ?
C2 C3 C6 O1 -0.4(5) . . . . ?
C2 C3 C6 O2 -179.1(3) . . . . ?
C3 C4 C5 N1 0.9(6) . . . . ?
C4 C3 C6 Ba1 60.3(8) . . . . ?
C4 C3 C6 O1 177.6(3) . . . . ?
C4 C3 C6 O2 -1.1(5) . . . . ?
C5 N1 C1 C2 1.8(5) . . . . ?
C6 C3 C4 C5 -176.8(3) . . . . ?
C7 N2 C11 C10 -1.7(6) . . . . ?
C7 C8 C9 C10 -2.3(5) . . . . ?
C7 C8 C9 C12 176.5(3) . . . . ?
C8 C9 C10 C11 1.3(5) . . . . ?
C8 C9 C12 O3 -1.3(5) . . . . ?
C8 C9 C12 O4 179.1(4) . . . . ?
C9 C10 C11 N2 0.8(6) . . . . ?
C10 C9 C12 O3 177.6(3) . . . . ?
C10 C9 C12 O4 -2.1(5) . . . . ?
C11 N2 C7 C8 0.6(5) . . . . ?
C12 C9 C10 C11 -177.6(3) . . . . ?
C13 N3 C17 C16 2.8(6) . . . . ?
C13 C14 C15 C16 2.5(6) . . . . ?
C13 C14 C15 C18 -177.0(3) . . . . ?
C14 C15 C16 C17 -1.7(6) . . . . ?
C14 C15 C18 O5 -7.7(5) . . . . ?
C14 C15 C18 O6 172.5(3) . . . . ?
C15 C16 C17 N3 -1.0(6) . . . . ?
C16 C15 C18 O5 172.8(4) . . . . ?
C16 C15 C18 O6 -7.0(5) . . . . ?
C17 N3 C13 C14 -1.9(6) . . . . ?
C18 C15 C16 C17 177.8(3) . . . . ?
C19 N4 C23 C22 -0.8(6) . . . . ?
C19 C20 C21 C22 -0.2(5) . . . . ?
C19 C20 C21 C24 -180.0(3) . . . . ?
C20 C21 C22 C23 0.4(6) . . . . ?
C20 C21 C24 O7 2.7(5) . . . . ?
C20 C21 C24 O8 -177.3(3) . . . . ?
C21 C22 C23 N4 0.1(6) . . . . ?
C22 C21 C24 O7 -177.0(4) . . . . ?
C22 C21 C24 O8 2.9(5) . . . . ?
C23 N4 C19 C20 1.0(6) . . . . ?
C24 C21 C22 C23 -179.8(4) . . . . ?
C25 N5 C29 C28 -1.9(6) . . . . ?
C25 C26 C27 C28 -2.8(6) . . . . ?
C25 C26 C27 C30 175.3(4) . . . . ?
C26 C27 C28 C29 1.2(6) . . . . ?
C26 C27 C30 O9 6.8(6) . . . . ?
C26 C27 C30 O10 -171.3(4) . . . . ?
C27 C28 C29 N5 1.2(6) . . . . ?
C28 C27 C30 O9 -175.1(4) . . . . ?
C28 C27 C30 O10 6.7(6) . . . . ?
C29 N5 C25 C26 0.1(6) . . . . ?
C30 C27 C28 C29 -176.9(4) . . . . ?
